data_7127030
loop_
_publ_author_name
'Sekine, Yoshihiro'
'Chen, Jian'
'Eguchi, Naoki'
'Miyasaka, Hitoshi'

_publ_section_title
;
 Fine tuning of intra-lattice electron transfers through site doping in
 tetraoxolene-bridged iron honeycomb layers.
;
_journal_issue 74
_journal_name_full 'Chemical communications (Cambridge, England)'
_journal_page_first 10867
_journal_page_last 10870
_journal_paper_doi 10.1039/d0cc03808c
_journal_volume 56
_journal_year 2020
_chemical_formula_moiety 'Br1.08 C18 Cl4.92 Fe2 O12, 2(C12 H28 N), 2(C3 H6 O), O'
_chemical_formula_sum 'C48 H70 Br1.08 Cl4.92 Fe2 N2 O15'
_chemical_formula_weight 1287.47
_space_group_crystal_system monoclinic
_space_group_IT_number 14
_space_group_name_Hall '-P 2ybc'
_space_group_name_H-M_alt 'P 1 21/c 1'
_atom_sites_solution_hydrogens geom
_atom_sites_solution_primary dual
_audit_creation_date 2020-07-29
_audit_creation_method
;
Olex2 1.3
(compiled Nov 21 2019 18:19:11 for OlexSys, GUI svn.r6003)
;
_audit_update_record
;
2020-08-04 deposited with the CCDC.	2020-08-06 downloaded from the CCDC.
;
_cell_angle_alpha 90
_cell_angle_beta 108.042(4)
_cell_angle_gamma 90
_cell_formula_units_Z 4
_cell_length_a 20.2837(8)
_cell_length_b 21.7936(7)
_cell_length_c 14.4042(6)
_cell_measurement_reflns_used 8973
_cell_measurement_temperature 103.15
_cell_measurement_theta_max 31.0610
_cell_measurement_theta_min 1.7500
_cell_volume 6054.4(4)
_computing_cell_refinement 'CrysAlisPro 1.171.39.46 (Rigaku OD, 2018)'
_computing_data_collection 'CrysAlisPro 1.171.39.46 (Rigaku OD, 2018)'
_computing_data_reduction 'CrysAlisPro 1.171.39.46 (Rigaku OD, 2018)'
_computing_molecular_graphics 'Olex2 1.3 (Dolomanov et al., 2009)'
_computing_publication_material 'Olex2 1.3 (Dolomanov et al., 2009)'
_computing_structure_refinement 'SHELXL 2014/7 (Sheldrick, 2015)'
_computing_structure_solution 'SHELXT  (Sheldrick, 2015)'
_diffrn_ambient_temperature 103.15
_diffrn_detector 'CCD plate'
_diffrn_measured_fraction_theta_full 0.999
_diffrn_measured_fraction_theta_max 0.997
_diffrn_measurement_details
;
List of Runs (angles in degrees, time in seconds):

  # Type    Start    End  Width  t~exp~   \w     \q     \k     \f   Frames
#--------------------------------------------------------------------------
  1  \w   -110.00  70.00   0.50   10.00    --  -20.00  45.00   0.00  360
  2  \w   -110.00  70.00   0.50   10.00    --  -20.00  45.00  90.00  360
;
_diffrn_measurement_device 'abstract diffractometer'
_diffrn_measurement_device_type 'dtrek-CrysAlisPro-abstract goniometer imported rigaku-d*trek images'
_diffrn_measurement_method '\w scans'
_diffrn_orient_matrix_type 'CrysAlisPro convention (1999,Acta A55,543-557)'
_diffrn_orient_matrix_UB_11 -0.0149811000
_diffrn_orient_matrix_UB_12 -0.0019088000
_diffrn_orient_matrix_UB_13 -0.0514086000
_diffrn_orient_matrix_UB_21 -0.0335621000
_diffrn_orient_matrix_UB_22 0.0016711000
_diffrn_orient_matrix_UB_23 0.0053037000
_diffrn_orient_matrix_UB_31 0.0008406000
_diffrn_orient_matrix_UB_32 0.0324588000
_diffrn_orient_matrix_UB_33 -0.0033114000
_diffrn_radiation_monochromator graphite
_diffrn_radiation_probe x-ray
_diffrn_radiation_type 'Mo K\a'
_diffrn_radiation_wavelength 0.71073
_diffrn_reflns_av_R_equivalents 0.1020
_diffrn_reflns_av_unetI/netI 0.1250
_diffrn_reflns_Laue_measured_fraction_full 0.999
_diffrn_reflns_Laue_measured_fraction_max 0.997
_diffrn_reflns_limit_h_max 24
_diffrn_reflns_limit_h_min -26
_diffrn_reflns_limit_k_max 27
_diffrn_reflns_limit_k_min -27
_diffrn_reflns_limit_l_max 18
_diffrn_reflns_limit_l_min -18
_diffrn_reflns_number 49159
_diffrn_reflns_point_group_measured_fraction_full 0.999
_diffrn_reflns_point_group_measured_fraction_max 0.997
_diffrn_reflns_theta_full 25.242
_diffrn_reflns_theta_max 27.500
_diffrn_reflns_theta_min 2.366
_diffrn_source 'fine-focus sealed X-ray tube'
_diffrn_source_type 'Enhance (Mo) X-ray Source'
_exptl_absorpt_coefficient_mu 1.469
_exptl_absorpt_correction_T_max 1.00000
_exptl_absorpt_correction_T_min 0.78166
_exptl_absorpt_correction_type multi-scan
_exptl_absorpt_process_details
;
CrysAlisPro 1.171.39.46 (Rigaku Oxford Diffraction, 2018)
Empirical absorption correction using spherical harmonics,
 implemented in SCALE3 ABSPACK scaling algorithm.
;
_exptl_crystal_colour black
_exptl_crystal_colour_primary black
_exptl_crystal_density_diffrn 1.412
_exptl_crystal_description hexagonal
_exptl_crystal_F_000 2662
_exptl_crystal_size_max 0.14
_exptl_crystal_size_mid 0.112
_exptl_crystal_size_min 0.033
_refine_diff_density_max 1.187
_refine_diff_density_min -0.565
_refine_diff_density_rms 0.120
_refine_ls_extinction_method none
_refine_ls_goodness_of_fit_ref 1.014
_refine_ls_hydrogen_treatment constr
_refine_ls_matrix_type full
_refine_ls_number_parameters 715
_refine_ls_number_reflns 13874
_refine_ls_number_restraints 22
_refine_ls_restrained_S_all 1.015
_refine_ls_R_factor_all 0.1758
_refine_ls_R_factor_gt 0.0815
_refine_ls_shift/su_max 0.002
_refine_ls_shift/su_mean 0.000
_refine_ls_structure_factor_coef Fsqd
_refine_ls_weighting_details 'w=1/[\s^2^(Fo^2^)+(0.0774P)^2^+13.1458P] where P=(Fo^2^+2Fc^2^)/3'
_refine_ls_weighting_scheme calc
_refine_ls_wR_factor_gt 0.1769
_refine_ls_wR_factor_ref 0.2207
_reflns_Friedel_coverage 0.000
_reflns_number_gt 6833
_reflns_number_total 13874
_reflns_threshold_expression 'I > 2\s(I)'
_cod_data_source_file d0cc03808c2.cif
_cod_data_source_block Br-018_CCDC-2014808_R1
_cod_depositor_comments 'Adding full bibliography for 7127029--7127048.cif.'
_cod_database_code 7127030
_shelx_shelxl_version_number 2014/7
_chemical_oxdiff_formula 'C48 H70 Cl4.92 Br1.08 Fe2 N2 O15'
_shelx_space_group_comment
;
The symmetry employed for this shelxl refinement is uniquely defined
by the following loop, which should always be used as a source of
symmetry information in preference to the above space-group names.
They are only intended as comments.
;
_reflns_odcompleteness_completeness 91.00
_reflns_odcompleteness_iscentric 1
_reflns_odcompleteness_theta 31.40
_olex2_refinement_description
;
1. Fixed Uiso
 At 1.2 times of:
  All C(H,H) groups
 At 1.5 times of:
  All C(H,H,H) groups
2. Restrained distances
 C14-Br5
 1.88 with sigma of 0.02
 Cl1-C3
 1.73 with sigma of 0.02
 C3-Br1
 1.88 with sigma of 0.02
 C6-Br2
 1.88 with sigma of 0.02
3. Uiso/Uaniso restraints and constraints
Uanis(O14) \\sim Ueq, Uanis(O15) \\sim Ueq: with sigma of 0.1 and sigma for
terminal atoms of 0.2
Uanis(O15) \\sim Ueq, Uanis(O16) \\sim Ueq: with sigma of 0.04 and sigma for
terminal atoms of 0.08
Uanis(Cl1) = Uanis(Br1)
Uanis(Cl2) = Uanis(Br2)
Uanis(Cl6) = Uanis(Br6)
4. Others
 Fixed Sof: Cl5(0.815) Cl2(0.825) Cl3(0.82) Cl4(0.82) Cl6(0.815) Cl1(0.825)
 O15(0.5) O16(0.5) Br3(0.18) Br4(0.18) Br6(0.185) Br2(0.175) Br5(0.185)
 Br1(0.175)
5.a Secondary CH2 refined with riding coordinates:
 C40(H40A,H40B), C38(H38A,H38B), C37(H37A,H37B), C19(H19A,H19B), C25(H25A,
 H25B), C22(H22A,H22B), C29(H29A,H29B), C41(H41A,H41B), C34(H34A,H34B),
 C31(H31A,H31B), C28(H28A,H28B), C20(H20A,H20B), C26(H26A,H26B), C35(H35A,H35B),
  C23(H23A,H23B), C32(H32A,H32B)
5.b Idealised Me refined as rotating group:
 C42(H42A,H42B,H42C), C39(H39A,H39B,H39C), C21(H21A,H21B,H21C), C30(H30A,H30B,
 H30C), C24(H24A,H24B,H24C), C27(H27A,H27B,H27C), C33(H33A,H33B,H33C), C36(H36A,
 H36B,H36C), C48(H48A,H48B,H48C), C45(H45A,H45B,H45C), C47(H47A,H47B,H47C),
 C44(H44A,H44B,H44C)
;
_olex2_submission_special_instructions 'No special instructions were received'
_oxdiff_exptl_absorpt_empirical_details
;
Empirical correction (ABSPACK) includes:
- Absorption correction using spherical harmonics
- Frame scaling
- Detector area scaling
;
_oxdiff_exptl_absorpt_empirical_full_max 1.222
_oxdiff_exptl_absorpt_empirical_full_min 0.887

loop_
_space_group_symop_operation_xyz
'x, y, z'
'-x, y+1/2, -z+1/2'
'-x, -y, -z'
'x, -y-1/2, z-1/2'

loop_
_atom_site_label
_atom_site_type_symbol
_atom_site_fract_x
_atom_site_fract_y
_atom_site_fract_z
_atom_site_U_iso_or_equiv
_atom_site_adp_type
_atom_site_occupancy
_atom_site_site_symmetry_order
_atom_site_calc_flag
_atom_site_refinement_flags_posn
_atom_site_refinement_flags_adp
_atom_site_refinement_flags_occupancy
_atom_site_disorder_assembly
_atom_site_disorder_group
Fe1 Fe 0.22019(5) 0.31959(4) 0.39456(6) 0.0227(2) Uani 1 1 d . . . . .
Fe2 Fe 0.24046(5) 0.68311(4) 0.40945(6) 0.0223(2) Uani 1 1 d . . . . .
Cl5 Cl 0.1030(3) 0.6729(4) 0.0551(8) 0.0209(11) Uani 0.815 1 d . . P A 2
Cl2 Cl 0.0798(6) 0.1799(4) 0.5327(9) 0.0261(12) Uani 0.825 1 d . . P B 2
Cl3 Cl 0.0947(10) 0.5077(7) 0.4741(15) 0.0271(19) Uani 0.82 1 d . . P C 2
Cl4 Cl 0.3797(3) 0.4981(4) 0.3705(6) 0.0239(10) Uani 0.82 1 d . . P D 2
Cl6 Cl 0.3837(8) 0.8160(4) 0.2605(10) 0.0320(15) Uani 0.815 1 d . . P E 2
Cl1 Cl 0.3648(3) 0.3143(2) 0.7467(5) 0.0312(10) Uani 0.825 1 d D . P F 2
O10 O 0.1868(2) 0.75697(17) -0.0378(3) 0.0232(9) Uani 1 1 d . . . . .
O4 O 0.1614(2) 0.17999(18) 0.7540(3) 0.0241(9) Uani 1 1 d . . . . .
O1 O 0.1650(2) 0.26176(18) 0.4485(3) 0.0253(10) Uani 1 1 d . . . . .
O6 O 0.1814(2) 0.61160(18) 0.4362(3) 0.0248(10) Uani 1 1 d . . . . .
O7 O 0.2983(2) 0.60701(18) 0.3966(3) 0.0248(10) Uani 1 1 d . . . . .
O12 O 0.2969(2) 0.73856(18) 0.3547(3) 0.0254(10) Uani 1 1 d . . . . .
O2 O 0.2813(2) 0.31483(18) 0.5341(3) 0.0260(10) Uani 1 1 d . . . . .
O5 O 0.1668(2) 0.39645(18) 0.4203(3) 0.0260(10) Uani 1 1 d . . . . .
O11 O 0.3021(2) 0.81365(18) 0.0484(3) 0.0267(10) Uani 1 1 d . . . . .
O3 O 0.2761(2) 0.23668(18) 0.8394(3) 0.0261(10) Uani 1 1 d . . . . .
O9 O 0.1832(2) 0.68047(17) 0.2699(3) 0.0237(9) Uani 1 1 d . . . . .
O8 O 0.2841(2) 0.39203(18) 0.3822(3) 0.0262(10) Uani 1 1 d . . . . .
N2 N 0.0479(3) 0.8521(2) 0.2283(4) 0.0310(13) Uani 1 1 d . . . . .
N1 N 0.5088(3) 0.7004(2) 0.5080(4) 0.0311(13) Uani 1 1 d . . . . .
C13 C 0.2086(3) 0.7111(3) 0.2117(4) 0.0224(13) Uani 1 1 d . . . . .
C15 C 0.2111(3) 0.7503(3) 0.0560(4) 0.0200(13) Uani 1 1 d . . . . .
C18 C 0.2739(3) 0.7442(3) 0.2605(4) 0.0238(14) Uani 1 1 d . . . . .
C10 C 0.2717(3) 0.5558(3) 0.4040(4) 0.0227(14) Uani 1 1 d . . . . .
C16 C 0.2760(3) 0.7832(3) 0.1047(4) 0.0232(14) Uani 1 1 d . . . . .
C5 C 0.1872(3) 0.2107(3) 0.6974(4) 0.0229(14) Uani 1 1 d . . . . .
C14 C 0.1810(3) 0.7142(3) 0.1107(4) 0.0225(14) Uani 1 1 d D . . . .
C6 C 0.1583(3) 0.2166(3) 0.5965(4) 0.0226(13) Uani 1 1 d D . . . .
C9 C 0.2023(3) 0.5584(3) 0.4270(4) 0.0239(14) Uani 1 1 d . . . . .
C2 C 0.2549(3) 0.2840(3) 0.5903(4) 0.0230(14) Uani 1 1 d . . . . .
C4 C 0.2529(3) 0.2432(3) 0.7452(4) 0.0252(14) Uani 1 1 d . . . . .
C17 C 0.3050(3) 0.7788(3) 0.2055(5) 0.0272(15) Uani 1 1 d . . . . .
C7 C 0.1952(3) 0.4473(3) 0.4197(4) 0.0257(14) Uani 1 1 d . . . . .
C12 C 0.2644(3) 0.4453(3) 0.3970(4) 0.0257(14) Uani 1 1 d . . . . .
C3 C 0.2846(3) 0.2782(3) 0.6908(4) 0.0271(15) Uani 1 1 d D . . . .
C11 C 0.2993(3) 0.4990(3) 0.3924(4) 0.0244(14) Uani 1 1 d . . . . .
C1 C 0.1892(3) 0.2528(3) 0.5413(4) 0.0239(14) Uani 1 1 d . . . . .
C8 C 0.1694(3) 0.5043(3) 0.4374(4) 0.0251(14) Uani 1 1 d . . . . .
C40 C 0.0594(3) 0.7838(3) 0.2498(5) 0.0316(16) Uani 1 1 d . . . . .
H40A H 0.0847 0.7668 0.2067 0.038 Uiso 1 1 calc R U . . .
H40B H 0.0898 0.7790 0.3179 0.038 Uiso 1 1 calc R U . . .
C38 C 0.0140(4) 0.8307(3) 0.0425(5) 0.0392(18) Uani 1 1 d . . . . .
H38A H 0.0144 0.7857 0.0522 0.047 Uiso 1 1 calc R U . . .
H38B H 0.0600 0.8432 0.0391 0.047 Uiso 1 1 calc R U . . .
C37 C -0.0011(4) 0.8627(3) 0.1264(5) 0.0370(17) Uani 1 1 d . . . . .
H37A H -0.0481 0.8504 0.1261 0.044 Uiso 1 1 calc R U . . .
H37B H -0.0025 0.9073 0.1134 0.044 Uiso 1 1 calc R U . . .
C19 C 0.5309(4) 0.6614(3) 0.6000(5) 0.0368(17) Uani 1 1 d . . . . .
H19A H 0.5738 0.6391 0.6015 0.044 Uiso 1 1 calc R U . . .
H19B H 0.5426 0.6891 0.6572 0.044 Uiso 1 1 calc R U . . .
C25 C 0.5712(3) 0.7395(3) 0.5097(5) 0.0357(17) Uani 1 1 d . . . . .
H25A H 0.5860 0.7621 0.5724 0.043 Uiso 1 1 calc R U . . .
H25B H 0.6096 0.7117 0.5089 0.043 Uiso 1 1 calc R U . . .
C42 C 0.0154(4) 0.6779(3) 0.2487(6) 0.0408(18) Uani 1 1 d . . . . .
H42A H 0.0395 0.6670 0.2018 0.061 Uiso 1 1 calc R U . . .
H42B H -0.0264 0.6527 0.2369 0.061 Uiso 1 1 calc R U . . .
H42C H 0.0461 0.6707 0.3152 0.061 Uiso 1 1 calc R U . . .
C22 C 0.4468(3) 0.7397(3) 0.5068(5) 0.0346(17) Uani 1 1 d . . . . .
H22A H 0.4308 0.7614 0.4433 0.042 Uiso 1 1 calc R U . . .
H22B H 0.4088 0.7122 0.5103 0.042 Uiso 1 1 calc R U . . .
C29 C 0.5407(4) 0.6154(3) 0.4069(5) 0.0406(18) Uani 1 1 d . . . . .
H29A H 0.5480 0.5832 0.4575 0.049 Uiso 1 1 calc R U . . .
H29B H 0.5853 0.6368 0.4160 0.049 Uiso 1 1 calc R U . . .
C41 C -0.0050(3) 0.7456(3) 0.2368(5) 0.0342(16) Uani 1 1 d . . . . .
H41A H -0.0384 0.7528 0.1712 0.041 Uiso 1 1 calc R U . . .
H41B H -0.0275 0.7575 0.2862 0.041 Uiso 1 1 calc R U . . .
C34 C 0.0156(4) 0.8797(3) 0.2999(5) 0.0366(17) Uani 1 1 d . . . . .
H34A H 0.0460 0.8708 0.3669 0.044 Uiso 1 1 calc R U . . .
H34B H -0.0294 0.8594 0.2916 0.044 Uiso 1 1 calc R U . . .
C39 C -0.0416(4) 0.8478(3) -0.0513(5) 0.0446(19) Uani 1 1 d . . . . .
H39A H -0.0401 0.8192 -0.1031 0.067 Uiso 1 1 calc R U . . .
H39B H -0.0336 0.8896 -0.0700 0.067 Uiso 1 1 calc R U . . .
H39C H -0.0873 0.8455 -0.0414 0.067 Uiso 1 1 calc R U . . .
C31 C 0.1178(4) 0.8811(3) 0.2365(6) 0.0437(19) Uani 1 1 d . . . . .
H31A H 0.1391 0.8579 0.1941 0.052 Uiso 1 1 calc R U . . .
H31B H 0.1096 0.9235 0.2107 0.052 Uiso 1 1 calc R U . . .
C28 C 0.4868(4) 0.6608(3) 0.4170(5) 0.0361(17) Uani 1 1 d . . . . .
H28A H 0.4446 0.6378 0.4166 0.043 Uiso 1 1 calc R U . . .
H28B H 0.4741 0.6880 0.3591 0.043 Uiso 1 1 calc R U . . .
C20 C 0.4781(4) 0.6149(3) 0.6110(5) 0.0395(18) Uani 1 1 d . . . . .
H20A H 0.4732 0.5814 0.5630 0.047 Uiso 1 1 calc R U . . .
H20B H 0.4324 0.6349 0.5986 0.047 Uiso 1 1 calc R U . . .
C26 C 0.5614(4) 0.7856(4) 0.4278(6) 0.046(2) Uani 1 1 d . . . . .
H26A H 0.5558 0.7637 0.3656 0.056 Uiso 1 1 calc R U . . .
H26B H 0.5189 0.8100 0.4206 0.056 Uiso 1 1 calc R U . . .
C21 C 0.5026(4) 0.5889(3) 0.7149(5) 0.048(2) Uani 1 1 d . . . . .
H21A H 0.4693 0.5581 0.7222 0.071 Uiso 1 1 calc R U . . .
H21B H 0.5059 0.6221 0.7619 0.071 Uiso 1 1 calc R U . . .
H21C H 0.5482 0.5697 0.7269 0.071 Uiso 1 1 calc R U . . .
C35 C 0.0038(5) 0.9487(3) 0.2899(6) 0.049(2) Uani 1 1 d . . . . .
H35A H 0.0477 0.9696 0.2925 0.059 Uiso 1 1 calc R U . . .
H35B H -0.0309 0.9581 0.2261 0.059 Uiso 1 1 calc R U . . .
O14 O 0.1321(4) 1.0350(3) 0.2748(8) 0.126(3) Uani 1 1 d . U . . .
C30 C 0.5157(4) 0.5861(4) 0.3048(5) 0.054(2) Uani 1 1 d . . . . .
H30A H 0.5140 0.6174 0.2553 0.082 Uiso 1 1 calc R U . . .
H30B H 0.4693 0.5687 0.2936 0.082 Uiso 1 1 calc R U . . .
H30C H 0.5479 0.5535 0.3005 0.082 Uiso 1 1 calc R U . . .
C23 C 0.4583(4) 0.7862(4) 0.5861(6) 0.055(2) Uani 1 1 d . . . . .
H23A H 0.5000 0.8109 0.5898 0.066 Uiso 1 1 calc R U . . .
H23B H 0.4660 0.7653 0.6496 0.066 Uiso 1 1 calc R U . . .
C32 C 0.1691(4) 0.8836(4) 0.3381(6) 0.059(3) Uani 1 1 d . . . . .
H32A H 0.1752 0.8421 0.3674 0.071 Uiso 1 1 calc R U . . .
H32B H 0.1513 0.9110 0.3797 0.071 Uiso 1 1 calc R U . . .
C24 C 0.3939(4) 0.8288(3) 0.5647(6) 0.053(2) Uani 1 1 d . . . . .
H24A H 0.3879 0.8508 0.5034 0.079 Uiso 1 1 calc R U . . .
H24B H 0.4006 0.8583 0.6181 0.079 Uiso 1 1 calc R U . . .
H24C H 0.3525 0.8040 0.5592 0.079 Uiso 1 1 calc R U . . .
C27 C 0.6234(4) 0.8279(3) 0.4495(7) 0.056(2) Uani 1 1 d . . . . .
H27A H 0.6201 0.8533 0.3920 0.085 Uiso 1 1 calc R U . . .
H27B H 0.6660 0.8035 0.4657 0.085 Uiso 1 1 calc R U . . .
H27C H 0.6244 0.8545 0.5049 0.085 Uiso 1 1 calc R U . . .
C33 C 0.2383(4) 0.9074(4) 0.3336(7) 0.072(3) Uani 1 1 d . . . . .
H33A H 0.2517 0.8849 0.2833 0.108 Uiso 1 1 calc R U . . .
H33B H 0.2736 0.9014 0.3971 0.108 Uiso 1 1 calc R U . . .
H33C H 0.2343 0.9512 0.3175 0.108 Uiso 1 1 calc R U . . .
O13 O 0.3329(6) 0.4957(4) 0.0820(9) 0.160(5) Uani 1 1 d . . . . .
C46 C 0.1752(5) 1.0743(4) 0.2699(8) 0.073(3) Uani 1 1 d . . . . .
C36 C -0.0217(6) 0.9719(4) 0.3715(7) 0.089(4) Uani 1 1 d . . . . .
H36A H 0.0058 0.9533 0.4334 0.133 Uiso 1 1 calc R U . . .
H36B H -0.0706 0.9607 0.3582 0.133 Uiso 1 1 calc R U . . .
H36C H -0.0169 1.0166 0.3760 0.133 Uiso 1 1 calc R U . . .
C43 C 0.2795(7) 0.4974(5) 0.1035(9) 0.090(4) Uani 1 1 d . . . . .
C48 C 0.2158(6) 1.0685(5) 0.1977(7) 0.089(3) Uani 1 1 d . . . . .
H48A H 0.2038 1.0298 0.1619 0.133 Uiso 1 1 calc R U . . .
H48B H 0.2656 1.0692 0.2330 0.133 Uiso 1 1 calc R U . . .
H48C H 0.2041 1.1029 0.1515 0.133 Uiso 1 1 calc R U . . .
C45 C 0.2522(6) 0.5580(5) 0.1252(8) 0.099(4) Uani 1 1 d . . . . .
H45A H 0.2739 0.5683 0.1942 0.148 Uiso 1 1 calc R U . . .
H45B H 0.2018 0.5553 0.1113 0.148 Uiso 1 1 calc R U . . .
H45C H 0.2631 0.5899 0.0843 0.148 Uiso 1 1 calc R U . . .
C47 C 0.1859(6) 1.1289(5) 0.3363(8) 0.102(4) Uani 1 1 d . . . . .
H47A H 0.1639 1.1650 0.2987 0.152 Uiso 1 1 calc R U . . .
H47B H 0.2357 1.1365 0.3655 0.152 Uiso 1 1 calc R U . . .
H47C H 0.1651 1.1209 0.3881 0.152 Uiso 1 1 calc R U . . .
C44 C 0.2397(7) 0.4422(5) 0.1164(10) 0.122(5) Uani 1 1 d . . . . .
H44A H 0.2673 0.4053 0.1170 0.183 Uiso 1 1 calc R U . . .
H44B H 0.1962 0.4398 0.0624 0.183 Uiso 1 1 calc R U . . .
H44C H 0.2294 0.4454 0.1784 0.183 Uiso 1 1 calc R U . . .
O15 O 0.442(2) 0.5035(13) -0.068(2) 0.242(16) Uani 0.5 1 d . U P G 3
O16 O 0.4881(14) 0.439(2) -0.012(3) 0.279(18) Uani 0.5 1 d . U P G -3
Br3 Br 0.0845(19) 0.5134(15) 0.464(3) 0.033(5) Uani 0.18 1 d . . P C -2
Br4 Br 0.3809(9) 0.4934(9) 0.3623(15) 0.061(5) Uani 0.18 1 d . . P D -2
Br6 Br 0.3790(15) 0.8290(9) 0.267(2) 0.0320(15) Uani 0.185 1 d . . P E -2
Br2 Br 0.0801(13) 0.1686(10) 0.539(2) 0.0261(12) Uani 0.175 1 d D . P B -2
Br5 Br 0.1040(9) 0.6703(9) 0.0441(17) 0.048(5) Uani 0.185 1 d D . P A -2
Br1 Br 0.3562(7) 0.3294(6) 0.7554(11) 0.0312(10) Uani 0.175 1 d D . P F -2

loop_
_atom_site_aniso_label
_atom_site_aniso_U_11
_atom_site_aniso_U_22
_atom_site_aniso_U_33
_atom_site_aniso_U_23
_atom_site_aniso_U_13
_atom_site_aniso_U_12
Fe1 0.0295(5) 0.0225(5) 0.0175(5) -0.0009(4) 0.0093(4) -0.0018(4)
Fe2 0.0299(5) 0.0213(5) 0.0170(5) 0.0004(4) 0.0091(4) -0.0008(4)
Cl5 0.020(2) 0.030(3) 0.0101(17) -0.0061(15) 0.0016(16) -0.0044(17)
Cl2 0.0298(7) 0.027(4) 0.0200(17) 0.010(2) 0.0058(9) -0.010(2)
Cl3 0.026(5) 0.020(2) 0.037(4) -0.002(3) 0.013(4) -0.002(3)
Cl4 0.022(2) 0.0169(19) 0.038(2) 0.0030(18) 0.0168(17) -0.0001(15)
Cl6 0.036(2) 0.038(4) 0.0214(18) 0.001(3) 0.0093(12) -0.011(3)
Cl1 0.0372(18) 0.037(3) 0.0191(15) 0.0005(18) 0.0074(11) -0.0086(18)
O10 0.026(2) 0.024(2) 0.019(2) -0.0012(18) 0.0064(19) 0.0014(18)
O4 0.027(2) 0.027(2) 0.020(2) -0.0008(19) 0.0102(19) -0.0049(19)
O1 0.033(3) 0.027(2) 0.015(2) -0.0003(18) 0.0065(19) -0.0025(19)
O6 0.035(3) 0.020(2) 0.022(2) 0.0003(18) 0.013(2) -0.0017(19)
O7 0.029(2) 0.020(2) 0.027(2) -0.0018(18) 0.011(2) -0.0020(19)
O12 0.033(3) 0.022(2) 0.020(2) 0.0027(18) 0.007(2) 0.0017(19)
O2 0.028(2) 0.029(2) 0.018(2) 0.0029(19) 0.0045(19) -0.0040(19)
O5 0.033(3) 0.024(2) 0.024(2) -0.0022(18) 0.013(2) -0.006(2)
O11 0.032(2) 0.027(2) 0.020(2) 0.0031(19) 0.0054(19) -0.004(2)
O3 0.033(3) 0.027(2) 0.017(2) 0.0029(18) 0.0072(19) -0.0020(19)
O9 0.032(2) 0.022(2) 0.019(2) 0.0004(18) 0.0094(19) -0.0022(19)
O8 0.035(3) 0.020(2) 0.028(2) 0.0007(19) 0.016(2) 0.0007(19)
N2 0.031(3) 0.033(3) 0.031(3) 0.004(3) 0.013(3) 0.003(3)
N1 0.031(3) 0.032(3) 0.029(3) 0.000(3) 0.006(2) -0.004(3)
C13 0.029(3) 0.016(3) 0.025(3) -0.004(3) 0.012(3) -0.001(3)
C15 0.027(3) 0.015(3) 0.015(3) -0.001(2) 0.002(3) 0.003(3)
C18 0.035(4) 0.018(3) 0.020(3) 0.001(3) 0.011(3) 0.007(3)
C10 0.030(3) 0.024(3) 0.016(3) 0.002(3) 0.009(3) 0.001(3)
C16 0.024(3) 0.020(3) 0.027(4) 0.002(3) 0.010(3) 0.004(3)
C5 0.031(4) 0.019(3) 0.018(3) -0.002(3) 0.009(3) -0.001(3)
C14 0.022(3) 0.024(3) 0.022(3) -0.006(3) 0.006(3) -0.003(3)
C6 0.019(3) 0.027(3) 0.022(3) -0.006(3) 0.007(3) -0.007(3)
C9 0.034(4) 0.023(3) 0.017(3) 0.003(3) 0.012(3) -0.002(3)
C2 0.030(4) 0.024(3) 0.015(3) 0.002(3) 0.006(3) 0.003(3)
C4 0.036(4) 0.024(3) 0.016(3) 0.002(3) 0.008(3) -0.001(3)
C17 0.027(4) 0.026(3) 0.025(4) -0.001(3) 0.002(3) -0.007(3)
C7 0.033(4) 0.026(4) 0.018(3) 0.003(3) 0.008(3) 0.000(3)
C12 0.034(4) 0.029(4) 0.015(3) 0.001(3) 0.008(3) 0.002(3)
C3 0.034(4) 0.026(3) 0.019(3) 0.001(3) 0.005(3) -0.006(3)
C11 0.027(3) 0.024(3) 0.026(3) 0.003(3) 0.014(3) -0.005(3)
C1 0.031(4) 0.023(3) 0.017(3) -0.005(3) 0.007(3) -0.001(3)
C8 0.025(3) 0.028(3) 0.023(3) -0.004(3) 0.009(3) -0.003(3)
C40 0.036(4) 0.027(4) 0.034(4) 0.009(3) 0.012(3) 0.006(3)
C38 0.049(5) 0.035(4) 0.038(4) -0.003(3) 0.020(4) 0.004(3)
C37 0.050(5) 0.033(4) 0.025(4) 0.003(3) 0.008(3) 0.003(3)
C19 0.046(4) 0.035(4) 0.028(4) 0.007(3) 0.010(3) 0.010(3)
C25 0.028(4) 0.043(4) 0.035(4) 0.000(3) 0.008(3) 0.008(3)
C42 0.049(5) 0.037(4) 0.050(5) -0.003(4) 0.035(4) -0.009(4)
C22 0.023(4) 0.041(4) 0.037(4) 0.009(3) 0.005(3) 0.003(3)
C29 0.062(5) 0.035(4) 0.033(4) 0.000(3) 0.025(4) -0.007(4)
C41 0.037(4) 0.033(4) 0.036(4) 0.004(3) 0.016(3) 0.003(3)
C34 0.046(4) 0.041(4) 0.025(4) 0.002(3) 0.012(3) 0.009(3)
C39 0.066(6) 0.041(4) 0.033(4) -0.002(3) 0.024(4) -0.007(4)
C31 0.039(4) 0.036(4) 0.054(5) 0.003(4) 0.012(4) 0.001(3)
C28 0.038(4) 0.043(4) 0.025(4) -0.002(3) 0.006(3) -0.008(3)
C20 0.045(4) 0.043(4) 0.036(4) 0.001(3) 0.019(4) 0.008(4)
C26 0.030(4) 0.060(5) 0.045(5) 0.009(4) 0.007(4) -0.008(4)
C21 0.065(6) 0.045(5) 0.043(5) 0.004(4) 0.033(4) 0.009(4)
C35 0.078(6) 0.036(4) 0.038(5) 0.006(4) 0.027(4) 0.007(4)
O14 0.116(7) 0.064(5) 0.226(11) -0.026(6) 0.096(7) -0.032(5)
C30 0.078(6) 0.051(5) 0.045(5) -0.016(4) 0.035(5) -0.021(4)
C23 0.050(5) 0.050(5) 0.055(6) -0.010(4) 0.003(4) 0.024(4)
C32 0.038(5) 0.043(5) 0.078(7) 0.020(4) -0.008(4) -0.015(4)
C24 0.040(5) 0.050(5) 0.068(6) -0.010(4) 0.014(4) 0.003(4)
C27 0.040(5) 0.046(5) 0.079(7) 0.008(4) 0.012(4) -0.003(4)
C33 0.054(6) 0.055(6) 0.089(8) 0.006(5) -0.005(5) 0.003(5)
O13 0.174(10) 0.142(9) 0.224(12) 0.047(8) 0.150(10) 0.040(7)
C46 0.069(7) 0.051(6) 0.092(8) 0.010(6) 0.015(6) -0.010(5)
C36 0.172(12) 0.058(6) 0.065(7) -0.002(5) 0.079(7) 0.024(7)
C43 0.104(10) 0.085(8) 0.101(9) 0.027(7) 0.059(8) 0.030(7)
C48 0.125(10) 0.080(8) 0.061(7) 0.003(6) 0.030(7) -0.002(7)
C45 0.141(11) 0.073(7) 0.092(9) 0.011(6) 0.050(8) 0.027(7)
C47 0.125(10) 0.076(7) 0.117(10) -0.036(7) 0.056(8) -0.037(7)
C44 0.138(12) 0.096(10) 0.147(13) -0.024(9) 0.066(10) -0.034(9)
O15 0.44(4) 0.19(2) 0.23(3) 0.04(2) 0.29(3) 0.05(3)
O16 0.124(19) 0.46(5) 0.33(4) 0.10(4) 0.17(2) 0.00(3)
Br3 0.024(8) 0.033(7) 0.040(7) 0.004(4) 0.010(6) 0.006(4)
Br4 0.083(9) 0.043(7) 0.079(9) 0.001(5) 0.058(7) 0.013(5)
Br6 0.036(2) 0.038(4) 0.0214(18) 0.001(3) 0.0093(12) -0.011(3)
Br2 0.0298(7) 0.027(4) 0.0200(17) 0.010(2) 0.0058(9) -0.010(2)
Br5 0.058(7) 0.065(8) 0.027(7) -0.004(4) 0.021(4) -0.010(5)
Br1 0.0372(18) 0.037(3) 0.0191(15) 0.0005(18) 0.0074(11) -0.0086(18)

loop_
_atom_type_symbol
_atom_type_description
_atom_type_scat_dispersion_real
_atom_type_scat_dispersion_imag
_atom_type_scat_source
C C 0.0033 0.0016 'International Tables Vol C Tables 4.2.6.8 and 6.1.1.4'
H H 0.0000 0.0000 'International Tables Vol C Tables 4.2.6.8 and 6.1.1.4'
Br Br -0.2901 2.4595 'International Tables Vol C Tables 4.2.6.8 and 6.1.1.4'
Cl Cl 0.1484 0.1585 'International Tables Vol C Tables 4.2.6.8 and 6.1.1.4'
Fe Fe 0.3463 0.8444 'International Tables Vol C Tables 4.2.6.8 and 6.1.1.4'
N N 0.0061 0.0033 'International Tables Vol C Tables 4.2.6.8 and 6.1.1.4'
O O 0.0106 0.0060 'International Tables Vol C Tables 4.2.6.8 and 6.1.1.4'

loop_
_geom_angle_atom_site_label_1
_geom_angle_atom_site_label_2
_geom_angle_atom_site_label_3
_geom_angle
_geom_angle_site_symmetry_1
_geom_angle_site_symmetry_3
_geom_angle_publ_flag
O4 Fe1 O2 176.90(17) 4_565 . ?
O4 Fe1 O5 89.81(16) 4_565 . ?
O4 Fe1 O8 95.80(17) 4_565 . ?
O1 Fe1 O4 99.55(17) . 4_565 ?
O1 Fe1 O2 79.91(16) . . ?
O1 Fe1 O5 93.04(16) . . ?
O1 Fe1 O8 161.77(17) . . ?
O2 Fe1 O5 93.27(17) . . ?
O2 Fe1 O8 85.27(16) . . ?
O3 Fe1 O4 80.47(16) 4_565 4_565 ?
O3 Fe1 O1 102.90(17) 4_565 . ?
O3 Fe1 O2 96.64(17) 4_565 . ?
O3 Fe1 O5 162.47(17) 4_565 . ?
O3 Fe1 O8 89.23(16) 4_565 . ?
O8 Fe1 O5 77.19(16) . . ?
O10 Fe2 O6 90.41(16) 4_576 . ?
O10 Fe2 O7 161.56(17) 4_576 . ?
O10 Fe2 O11 80.91(16) 4_576 4_576 ?
O6 Fe2 O7 77.91(16) . . ?
O12 Fe2 O10 101.64(17) . 4_576 ?
O12 Fe2 O6 165.35(16) . . ?
O12 Fe2 O7 92.27(16) . . ?
O12 Fe2 O11 96.72(17) . 4_576 ?
O11 Fe2 O6 93.36(17) 4_576 . ?
O11 Fe2 O7 85.54(16) 4_576 . ?
O9 Fe2 O10 100.81(16) . 4_576 ?
O9 Fe2 O6 88.62(16) . . ?
O9 Fe2 O7 93.21(16) . . ?
O9 Fe2 O12 81.02(16) . . ?
O9 Fe2 O11 177.38(18) . 4_576 ?
C15 O10 Fe2 113.3(4) . 4_575 ?
C5 O4 Fe1 114.0(4) . 4_566 ?
C1 O1 Fe1 114.9(4) . . ?
C9 O6 Fe2 116.2(4) . . ?
C10 O7 Fe2 115.6(4) . . ?
C18 O12 Fe2 114.1(4) . . ?
C2 O2 Fe1 114.0(4) . . ?
C7 O5 Fe1 116.3(4) . . ?
C16 O11 Fe2 113.4(4) . 4_575 ?
C4 O3 Fe1 114.7(4) . 4_566 ?
C13 O9 Fe2 114.5(4) . . ?
C12 O8 Fe1 116.3(4) . . ?
C37 N2 C40 111.0(5) . . ?
C37 N2 C31 109.1(5) . . ?
C34 N2 C40 108.9(5) . . ?
C34 N2 C37 108.0(5) . . ?
C34 N2 C31 111.8(5) . . ?
C31 N2 C40 108.0(5) . . ?
C25 N1 C19 106.3(5) . . ?
C22 N1 C19 110.2(5) . . ?
C22 N1 C25 111.5(5) . . ?
C28 N1 C19 111.2(5) . . ?
C28 N1 C25 110.8(5) . . ?
C28 N1 C22 106.8(5) . . ?
O9 C13 C18 114.8(5) . . ?
O9 C13 C14 126.1(5) . . ?
C14 C13 C18 119.1(5) . . ?
O10 C15 C16 116.0(5) . . ?
O10 C15 C14 124.5(5) . . ?
C14 C15 C16 119.5(5) . . ?
O12 C18 C13 115.5(5) . . ?
O12 C18 C17 124.9(6) . . ?
C17 C18 C13 119.6(5) . . ?
O7 C10 C9 115.5(5) . . ?
O7 C10 C11 125.5(6) . . ?
C11 C10 C9 119.0(5) . . ?
O11 C16 C15 115.7(5) . . ?
O11 C16 C17 124.8(6) . . ?
C17 C16 C15 119.5(5) . . ?
O4 C5 C6 125.9(5) . . ?
O4 C5 C4 116.1(5) . . ?
C6 C5 C4 118.0(5) . . ?
Cl5 C14 Br5 5.3(12) . . ?
C13 C14 Cl5 117.5(6) . . ?
C13 C14 Br5 121.7(9) . . ?
C15 C14 Cl5 121.2(6) . . ?
C15 C14 C13 121.2(5) . . ?
C15 C14 Br5 117.0(9) . . ?
Cl2 C6 Br2 7.6(10) . . ?
C5 C6 Cl2 121.5(6) . . ?
C5 C6 C1 121.7(5) . . ?
C5 C6 Br2 116.0(9) . . ?
C1 C6 Cl2 116.8(6) . . ?
C1 C6 Br2 122.1(9) . . ?
O6 C9 C10 114.6(5) . . ?
O6 C9 C8 125.8(6) . . ?
C8 C9 C10 119.6(5) . . ?
O2 C2 C3 124.8(6) . . ?
O2 C2 C1 115.6(5) . . ?
C3 C2 C1 119.6(5) . . ?
O3 C4 C5 114.6(5) . . ?
O3 C4 C3 124.8(6) . . ?
C3 C4 C5 120.6(5) . . ?
Cl6 C17 Br6 9.7(9) . . ?
C18 C17 Cl6 120.7(7) . . ?
C18 C17 C16 121.0(6) . . ?
C18 C17 Br6 119.9(10) . . ?
C16 C17 Cl6 118.3(7) . . ?
C16 C17 Br6 118.5(10) . . ?
O5 C7 C12 115.4(5) . . ?
O5 C7 C8 125.7(6) . . ?
C8 C7 C12 118.9(5) . . ?
O8 C12 C7 114.8(5) . . ?
O8 C12 C11 125.2(6) . . ?
C11 C12 C7 120.0(5) . . ?
Cl1 C3 Br1 12.8(4) . . ?
C2 C3 Cl1 118.5(5) . . ?
C2 C3 Br1 119.5(7) . . ?
C4 C3 Cl1 120.7(5) . . ?
C4 C3 C2 120.8(5) . . ?
C4 C3 Br1 118.6(7) . . ?
Cl4 C11 Br4 4.4(9) . . ?
C10 C11 Cl4 117.5(5) . . ?
C10 C11 Br4 120.8(7) . . ?
C12 C11 Cl4 121.2(5) . . ?
C12 C11 C10 121.3(6) . . ?
C12 C11 Br4 117.8(7) . . ?
O1 C1 C6 125.6(6) . . ?
O1 C1 C2 115.2(5) . . ?
C6 C1 C2 119.2(5) . . ?
Cl3 C8 Br3 6.7(18) . . ?
C9 C8 Cl3 119.1(7) . . ?
C9 C8 C7 120.9(6) . . ?
C9 C8 Br3 115.6(11) . . ?
C7 C8 Cl3 120.0(7) . . ?
C7 C8 Br3 123.2(11) . . ?
N2 C40 H40A 108.3 . . ?
N2 C40 H40B 108.3 . . ?
H40A C40 H40B 107.4 . . ?
C41 C40 N2 116.1(5) . . ?
C41 C40 H40A 108.3 . . ?
C41 C40 H40B 108.3 . . ?
H38A C38 H38B 108.3 . . ?
C37 C38 H38A 109.9 . . ?
C37 C38 H38B 109.9 . . ?
C37 C38 C39 108.8(6) . . ?
C39 C38 H38A 109.9 . . ?
C39 C38 H38B 109.9 . . ?
N2 C37 H37A 107.8 . . ?
N2 C37 H37B 107.8 . . ?
C38 C37 N2 118.2(6) . . ?
C38 C37 H37A 107.8 . . ?
C38 C37 H37B 107.8 . . ?
H37A C37 H37B 107.1 . . ?
N1 C19 H19A 108.3 . . ?
N1 C19 H19B 108.3 . . ?
H19A C19 H19B 107.4 . . ?
C20 C19 N1 115.9(6) . . ?
C20 C19 H19A 108.3 . . ?
C20 C19 H19B 108.3 . . ?
N1 C25 H25A 108.1 . . ?
N1 C25 H25B 108.1 . . ?
H25A C25 H25B 107.3 . . ?
C26 C25 N1 116.8(5) . . ?
C26 C25 H25A 108.1 . . ?
C26 C25 H25B 108.1 . . ?
H42A C42 H42B 109.5 . . ?
H42A C42 H42C 109.5 . . ?
H42B C42 H42C 109.5 . . ?
C41 C42 H42A 109.5 . . ?
C41 C42 H42B 109.5 . . ?
C41 C42 H42C 109.5 . . ?
N1 C22 H22A 108.2 . . ?
N1 C22 H22B 108.2 . . ?
H22A C22 H22B 107.4 . . ?
C23 C22 N1 116.2(6) . . ?
C23 C22 H22A 108.2 . . ?
C23 C22 H22B 108.2 . . ?
H29A C29 H29B 108.3 . . ?
C28 C29 H29A 109.8 . . ?
C28 C29 H29B 109.8 . . ?
C28 C29 C30 109.2(6) . . ?
C30 C29 H29A 109.8 . . ?
C30 C29 H29B 109.8 . . ?
C40 C41 C42 108.9(5) . . ?
C40 C41 H41A 109.9 . . ?
C40 C41 H41B 109.9 . . ?
C42 C41 H41A 109.9 . . ?
C42 C41 H41B 109.9 . . ?
H41A C41 H41B 108.3 . . ?
N2 C34 H34A 108.6 . . ?
N2 C34 H34B 108.6 . . ?
N2 C34 C35 114.8(6) . . ?
H34A C34 H34B 107.6 . . ?
C35 C34 H34A 108.6 . . ?
C35 C34 H34B 108.6 . . ?
C38 C39 H39A 109.5 . . ?
C38 C39 H39B 109.5 . . ?
C38 C39 H39C 109.5 . . ?
H39A C39 H39B 109.5 . . ?
H39A C39 H39C 109.5 . . ?
H39B C39 H39C 109.5 . . ?
N2 C31 H31A 108.3 . . ?
N2 C31 H31B 108.3 . . ?
H31A C31 H31B 107.4 . . ?
C32 C31 N2 115.9(6) . . ?
C32 C31 H31A 108.3 . . ?
C32 C31 H31B 108.3 . . ?
N1 C28 H28A 108.5 . . ?
N1 C28 H28B 108.5 . . ?
C29 C28 N1 115.2(6) . . ?
C29 C28 H28A 108.5 . . ?
C29 C28 H28B 108.5 . . ?
H28A C28 H28B 107.5 . . ?
C19 C20 H20A 109.9 . . ?
C19 C20 H20B 109.9 . . ?
C19 C20 C21 108.9(6) . . ?
H20A C20 H20B 108.3 . . ?
C21 C20 H20A 109.9 . . ?
C21 C20 H20B 109.9 . . ?
C25 C26 H26A 109.6 . . ?
C25 C26 H26B 109.6 . . ?
H26A C26 H26B 108.2 . . ?
C27 C26 C25 110.1(6) . . ?
C27 C26 H26A 109.6 . . ?
C27 C26 H26B 109.6 . . ?
C20 C21 H21A 109.5 . . ?
C20 C21 H21B 109.5 . . ?
C20 C21 H21C 109.5 . . ?
H21A C21 H21B 109.5 . . ?
H21A C21 H21C 109.5 . . ?
H21B C21 H21C 109.5 . . ?
C34 C35 H35A 109.7 . . ?
C34 C35 H35B 109.7 . . ?
H35A C35 H35B 108.2 . . ?
C36 C35 C34 109.8(6) . . ?
C36 C35 H35A 109.7 . . ?
C36 C35 H35B 109.7 . . ?
C29 C30 H30A 109.5 . . ?
C29 C30 H30B 109.5 . . ?
C29 C30 H30C 109.5 . . ?
H30A C30 H30B 109.5 . . ?
H30A C30 H30C 109.5 . . ?
H30B C30 H30C 109.5 . . ?
C22 C23 H23A 109.8 . . ?
C22 C23 H23B 109.8 . . ?
C22 C23 C24 109.4(6) . . ?
H23A C23 H23B 108.2 . . ?
C24 C23 H23A 109.8 . . ?
C24 C23 H23B 109.8 . . ?
C31 C32 H32A 109.7 . . ?
C31 C32 H32B 109.7 . . ?
C31 C32 C33 109.9(7) . . ?
H32A C32 H32B 108.2 . . ?
C33 C32 H32A 109.7 . . ?
C33 C32 H32B 109.7 . . ?
C23 C24 H24A 109.5 . . ?
C23 C24 H24B 109.5 . . ?
C23 C24 H24C 109.5 . . ?
H24A C24 H24B 109.5 . . ?
H24A C24 H24C 109.5 . . ?
H24B C24 H24C 109.5 . . ?
C26 C27 H27A 109.5 . . ?
C26 C27 H27B 109.5 . . ?
C26 C27 H27C 109.5 . . ?
H27A C27 H27B 109.5 . . ?
H27A C27 H27C 109.5 . . ?
H27B C27 H27C 109.5 . . ?
C32 C33 H33A 109.5 . . ?
C32 C33 H33B 109.5 . . ?
C32 C33 H33C 109.5 . . ?
H33A C33 H33B 109.5 . . ?
H33A C33 H33C 109.5 . . ?
H33B C33 H33C 109.5 . . ?
O14 C46 C48 121.5(10) . . ?
O14 C46 C47 118.4(11) . . ?
C47 C46 C48 120.1(9) . . ?
C35 C36 H36A 109.5 . . ?
C35 C36 H36B 109.5 . . ?
C35 C36 H36C 109.5 . . ?
H36A C36 H36B 109.5 . . ?
H36A C36 H36C 109.5 . . ?
H36B C36 H36C 109.5 . . ?
O13 C43 C45 119.6(12) . . ?
O13 C43 C44 124.5(11) . . ?
C44 C43 C45 115.7(11) . . ?
C46 C48 H48A 109.5 . . ?
C46 C48 H48B 109.5 . . ?
C46 C48 H48C 109.5 . . ?
H48A C48 H48B 109.5 . . ?
H48A C48 H48C 109.5 . . ?
H48B C48 H48C 109.5 . . ?
C43 C45 H45A 109.5 . . ?
C43 C45 H45B 109.5 . . ?
C43 C45 H45C 109.5 . . ?
H45A C45 H45B 109.5 . . ?
H45A C45 H45C 109.5 . . ?
H45B C45 H45C 109.5 . . ?
C46 C47 H47A 109.5 . . ?
C46 C47 H47B 109.5 . . ?
C46 C47 H47C 109.5 . . ?
H47A C47 H47B 109.5 . . ?
H47A C47 H47C 109.5 . . ?
H47B C47 H47C 109.5 . . ?
C43 C44 H44A 109.5 . . ?
C43 C44 H44B 109.5 . . ?
C43 C44 H44C 109.5 . . ?
H44A C44 H44B 109.5 . . ?
H44A C44 H44C 109.5 . . ?
H44B C44 H44C 109.5 . . ?

loop_
_geom_bond_atom_site_label_1
_geom_bond_atom_site_label_2
_geom_bond_distance
_geom_bond_site_symmetry_2
_geom_bond_publ_flag
Fe1 O4 2.006(4) 4_565 ?
Fe1 O1 1.996(4) . ?
Fe1 O2 2.011(4) . ?
Fe1 O5 2.089(4) . ?
Fe1 O3 1.994(4) 4_565 ?
Fe1 O8 2.085(4) . ?
Fe2 O10 1.994(4) 4_576 ?
Fe2 O6 2.072(4) . ?
Fe2 O7 2.073(4) . ?
Fe2 O12 1.988(4) . ?
Fe2 O11 2.006(4) 4_576 ?
Fe2 O9 1.987(4) . ?
Cl5 C14 1.781(9) . ?
Cl2 C6 1.764(11) . ?
Cl3 C8 1.75(2) . ?
Cl4 C11 1.756(9) . ?
Cl6 C17 1.745(15) . ?
Cl1 C3 1.762(8) . ?
O10 Fe2 1.994(4) 4_575 ?
O10 C15 1.296(6) . ?
O4 Fe1 2.006(4) 4_566 ?
O4 C5 1.286(7) . ?
O1 C1 1.288(7) . ?
O6 C9 1.256(7) . ?
O7 C10 1.258(7) . ?
O12 C18 1.296(7) . ?
O2 C2 1.289(7) . ?
O5 C7 1.252(7) . ?
O11 Fe2 2.006(4) 4_575 ?
O11 C16 1.284(7) . ?
O3 Fe1 1.994(4) 4_566 ?
O3 C4 1.299(7) . ?
O9 C13 1.297(7) . ?
O8 C12 1.266(7) . ?
N2 C40 1.525(8) . ?
N2 C37 1.513(8) . ?
N2 C34 1.507(8) . ?
N2 C31 1.523(8) . ?
N1 C19 1.521(8) . ?
N1 C25 1.519(8) . ?
N1 C22 1.517(8) . ?
N1 C28 1.517(8) . ?
C13 C18 1.480(8) . ?
C13 C14 1.388(8) . ?
C15 C16 1.471(8) . ?
C15 C14 1.383(8) . ?
C18 C17 1.380(8) . ?
C10 C9 1.542(8) . ?
C10 C11 1.391(8) . ?
C16 C17 1.391(8) . ?
C5 C6 1.394(8) . ?
C5 C4 1.478(8) . ?
C14 Br5 1.831(15) . ?
C6 C1 1.399(8) . ?
C6 Br2 1.867(17) . ?
C9 C8 1.386(8) . ?
C2 C3 1.390(8) . ?
C2 C1 1.468(8) . ?
C4 C3 1.386(8) . ?
C17 Br6 1.85(3) . ?
C7 C12 1.536(9) . ?
C7 C8 1.401(8) . ?
C12 C11 1.380(8) . ?
C3 Br1 1.840(13) . ?
C11 Br4 1.84(2) . ?
C8 Br3 1.89(4) . ?
C40 H40A 0.9900 . ?
C40 H40B 0.9900 . ?
C40 C41 1.511(9) . ?
C38 H38A 0.9900 . ?
C38 H38B 0.9900 . ?
C38 C37 1.506(9) . ?
C38 C39 1.514(10) . ?
C37 H37A 0.9900 . ?
C37 H37B 0.9900 . ?
C19 H19A 0.9900 . ?
C19 H19B 0.9900 . ?
C19 C20 1.518(9) . ?
C25 H25A 0.9900 . ?
C25 H25B 0.9900 . ?
C25 C26 1.515(9) . ?
C42 H42A 0.9800 . ?
C42 H42B 0.9800 . ?
C42 H42C 0.9800 . ?
C42 C41 1.527(9) . ?
C22 H22A 0.9900 . ?
C22 H22B 0.9900 . ?
C22 C23 1.490(10) . ?
C29 H29A 0.9900 . ?
C29 H29B 0.9900 . ?
C29 C28 1.514(9) . ?
C29 C30 1.538(9) . ?
C41 H41A 0.9900 . ?
C41 H41B 0.9900 . ?
C34 H34A 0.9900 . ?
C34 H34B 0.9900 . ?
C34 C35 1.523(9) . ?
C39 H39A 0.9800 . ?
C39 H39B 0.9800 . ?
C39 H39C 0.9800 . ?
C31 H31A 0.9900 . ?
C31 H31B 0.9900 . ?
C31 C32 1.512(10) . ?
C28 H28A 0.9900 . ?
C28 H28B 0.9900 . ?
C20 H20A 0.9900 . ?
C20 H20B 0.9900 . ?
C20 C21 1.532(9) . ?
C26 H26A 0.9900 . ?
C26 H26B 0.9900 . ?
C26 C27 1.513(10) . ?
C21 H21A 0.9800 . ?
C21 H21B 0.9800 . ?
C21 H21C 0.9800 . ?
C35 H35A 0.9900 . ?
C35 H35B 0.9900 . ?
C35 C36 1.510(10) . ?
O14 C46 1.242(11) . ?
C30 H30A 0.9800 . ?
C30 H30B 0.9800 . ?
C30 H30C 0.9800 . ?
C23 H23A 0.9900 . ?
C23 H23B 0.9900 . ?
C23 C24 1.553(10) . ?
C32 H32A 0.9900 . ?
C32 H32B 0.9900 . ?
C32 C33 1.515(11) . ?
C24 H24A 0.9800 . ?
C24 H24B 0.9800 . ?
C24 H24C 0.9800 . ?
C27 H27A 0.9800 . ?
C27 H27B 0.9800 . ?
C27 H27C 0.9800 . ?
C33 H33A 0.9800 . ?
C33 H33B 0.9800 . ?
C33 H33C 0.9800 . ?
O13 C43 1.216(12) . ?
C46 C48 1.518(13) . ?
C46 C47 1.499(13) . ?
C36 H36A 0.9800 . ?
C36 H36B 0.9800 . ?
C36 H36C 0.9800 . ?
C43 C45 1.503(13) . ?
C43 C44 1.491(15) . ?
C48 H48A 0.9800 . ?
C48 H48B 0.9800 . ?
C48 H48C 0.9800 . ?
C45 H45A 0.9800 . ?
C45 H45B 0.9800 . ?
C45 H45C 0.9800 . ?
C47 H47A 0.9800 . ?
C47 H47B 0.9800 . ?
C47 H47C 0.9800 . ?
C44 H44A 0.9800 . ?
C44 H44B 0.9800 . ?
C44 H44C 0.9800 . ?
O15 O16 1.74(4) . ?

loop_
_geom_torsion_atom_site_label_1
_geom_torsion_atom_site_label_2
_geom_torsion_atom_site_label_3
_geom_torsion_atom_site_label_4
_geom_torsion
_geom_torsion_site_symmetry_1
_geom_torsion_site_symmetry_2
_geom_torsion_site_symmetry_3
_geom_torsion_site_symmetry_4
_geom_torsion_publ_flag
Fe1 O4 C5 C6 178.2(5) 4_566 . . . ?
Fe1 O4 C5 C4 -3.0(6) 4_566 . . . ?
Fe1 O1 C1 C6 177.0(5) . . . . ?
Fe1 O1 C1 C2 -3.1(6) . . . . ?
Fe1 O2 C2 C3 -174.6(5) . . . . ?
Fe1 O2 C2 C1 6.1(6) . . . . ?
Fe1 O5 C7 C12 1.7(7) . . . . ?
Fe1 O5 C7 C8 -178.4(5) . . . . ?
Fe1 O3 C4 C5 3.6(6) 4_566 . . . ?
Fe1 O3 C4 C3 -177.7(5) 4_566 . . . ?
Fe1 O8 C12 C7 -1.3(6) . . . . ?
Fe1 O8 C12 C11 179.9(5) . . . . ?
Fe2 O10 C15 C16 -5.1(6) 4_575 . . . ?
Fe2 O10 C15 C14 176.1(5) 4_575 . . . ?
Fe2 O6 C9 C10 3.9(6) . . . . ?
Fe2 O6 C9 C8 -177.2(5) . . . . ?
Fe2 O7 C10 C9 -3.2(6) . . . . ?
Fe2 O7 C10 C11 176.3(5) . . . . ?
Fe2 O12 C18 C13 2.8(6) . . . . ?
Fe2 O12 C18 C17 -178.2(5) . . . . ?
Fe2 O11 C16 C15 7.4(6) 4_575 . . . ?
Fe2 O11 C16 C17 -173.7(5) 4_575 . . . ?
Fe2 O9 C13 C18 -2.3(6) . . . . ?
Fe2 O9 C13 C14 176.5(5) . . . . ?
Cl2 C6 C1 O1 0.6(10) . . . . ?
Cl2 C6 C1 C2 -179.4(7) . . . . ?
O10 C15 C16 O11 -1.5(8) . . . . ?
O10 C15 C16 C17 179.4(5) . . . . ?
O10 C15 C14 Cl5 -0.7(9) . . . . ?
O10 C15 C14 C13 -177.6(5) . . . . ?
O10 C15 C14 Br5 3.1(11) . . . . ?
O4 C5 C6 Cl2 -0.9(10) . . . . ?
O4 C5 C6 C1 177.9(6) . . . . ?
O4 C5 C6 Br2 -6.8(14) . . . . ?
O4 C5 C4 O3 -0.4(8) . . . . ?
O4 C5 C4 C3 -179.2(6) . . . . ?
O6 C9 C8 Cl3 -4.4(11) . . . . ?
O6 C9 C8 C7 176.1(6) . . . . ?
O6 C9 C8 Br3 2.1(16) . . . . ?
O7 C10 C9 O6 -0.5(8) . . . . ?
O7 C10 C9 C8 -179.4(5) . . . . ?
O7 C10 C11 Cl4 2.7(9) . . . . ?
O7 C10 C11 C12 -176.6(6) . . . . ?
O7 C10 C11 Br4 -0.8(12) . . . . ?
O12 C18 C17 Cl6 3.5(10) . . . . ?
O12 C18 C17 C16 -178.8(6) . . . . ?
O12 C18 C17 Br6 -7.8(12) . . . . ?
O2 C2 C3 Cl1 -1.2(9) . . . . ?
O2 C2 C3 C4 -179.0(6) . . . . ?
O2 C2 C3 Br1 13.4(10) . . . . ?
O2 C2 C1 O1 -2.0(8) . . . . ?
O2 C2 C1 C6 177.9(5) . . . . ?
O5 C7 C12 O8 -0.3(8) . . . . ?
O5 C7 C12 C11 178.6(6) . . . . ?
O5 C7 C8 Cl3 5.8(12) . . . . ?
O5 C7 C8 C9 -174.7(6) . . . . ?
O5 C7 C8 Br3 -1.1(17) . . . . ?
O11 C16 C17 Cl6 -1.3(9) . . . . ?
O11 C16 C17 C18 -179.1(6) . . . . ?
O11 C16 C17 Br6 9.8(11) . . . . ?
O3 C4 C3 Cl1 4.1(9) . . . . ?
O3 C4 C3 C2 -178.2(6) . . . . ?
O3 C4 C3 Br1 -10.5(10) . . . . ?
O9 C13 C18 O12 -0.3(7) . . . . ?
O9 C13 C18 C17 -179.4(5) . . . . ?
O9 C13 C14 Cl5 0.5(9) . . . . ?
O9 C13 C14 C15 177.6(6) . . . . ?
O9 C13 C14 Br5 -3.1(12) . . . . ?
O8 C12 C11 Cl4 -3.3(10) . . . . ?
O8 C12 C11 C10 176.0(6) . . . . ?
O8 C12 C11 Br4 0.1(11) . . . . ?
N2 C40 C41 C42 173.0(5) . . . . ?
N2 C34 C35 C36 -174.3(7) . . . . ?
N2 C31 C32 C33 174.2(6) . . . . ?
N1 C19 C20 C21 -169.1(6) . . . . ?
N1 C25 C26 C27 170.1(6) . . . . ?
N1 C22 C23 C24 171.1(6) . . . . ?
C13 C18 C17 Cl6 -177.6(5) . . . . ?
C13 C18 C17 C16 0.2(9) . . . . ?
C13 C18 C17 Br6 171.2(9) . . . . ?
C15 C16 C17 Cl6 177.6(5) . . . . ?
C15 C16 C17 C18 -0.1(9) . . . . ?
C15 C16 C17 Br6 -171.3(9) . . . . ?
C18 C13 C14 Cl5 179.3(5) . . . . ?
C18 C13 C14 C15 -3.7(9) . . . . ?
C18 C13 C14 Br5 175.6(9) . . . . ?
C10 C9 C8 Cl3 174.4(8) . . . . ?
C10 C9 C8 C7 -5.1(9) . . . . ?
C10 C9 C8 Br3 -179.1(14) . . . . ?
C16 C15 C14 Cl5 -179.4(6) . . . . ?
C16 C15 C14 C13 3.7(9) . . . . ?
C16 C15 C14 Br5 -175.6(9) . . . . ?
C5 C6 C1 O1 -178.3(6) . . . . ?
C5 C6 C1 C2 1.8(9) . . . . ?
C5 C4 C3 Cl1 -177.2(5) . . . . ?
C5 C4 C3 C2 0.5(9) . . . . ?
C5 C4 C3 Br1 168.2(6) . . . . ?
C14 C13 C18 O12 -179.2(5) . . . . ?
C14 C13 C18 C17 1.7(9) . . . . ?
C14 C15 C16 O11 177.3(5) . . . . ?
C14 C15 C16 C17 -1.8(8) . . . . ?
C6 C5 C4 O3 178.6(5) . . . . ?
C6 C5 C4 C3 -0.2(9) . . . . ?
C9 C10 C11 Cl4 -177.8(5) . . . . ?
C9 C10 C11 C12 2.9(9) . . . . ?
C9 C10 C11 Br4 178.7(9) . . . . ?
C4 C5 C6 Cl2 -179.7(7) . . . . ?
C4 C5 C6 C1 -0.9(9) . . . . ?
C4 C5 C6 Br2 174.3(12) . . . . ?
C7 C12 C11 Cl4 178.0(5) . . . . ?
C7 C12 C11 C10 -2.8(9) . . . . ?
C7 C12 C11 Br4 -178.7(8) . . . . ?
C12 C7 C8 Cl3 -174.3(9) . . . . ?
C12 C7 C8 C9 5.2(9) . . . . ?
C12 C7 C8 Br3 178.8(15) . . . . ?
C3 C2 C1 O1 178.6(5) . . . . ?
C3 C2 C1 C6 -1.5(9) . . . . ?
C11 C10 C9 O6 180.0(5) . . . . ?
C11 C10 C9 C8 1.1(8) . . . . ?
C1 C2 C3 Cl1 178.1(5) . . . . ?
C1 C2 C3 C4 0.3(9) . . . . ?
C1 C2 C3 Br1 -167.3(6) . . . . ?
C8 C7 C12 O8 179.8(5) . . . . ?
C8 C7 C12 C11 -1.3(9) . . . . ?
C40 N2 C37 C38 -51.1(8) . . . . ?
C40 N2 C34 C35 177.6(6) . . . . ?
C40 N2 C31 C32 -68.7(8) . . . . ?
C37 N2 C40 C41 -55.4(7) . . . . ?
C37 N2 C34 C35 -61.8(8) . . . . ?
C37 N2 C31 C32 170.6(6) . . . . ?
C19 N1 C25 C26 -176.8(6) . . . . ?
C19 N1 C22 C23 63.6(8) . . . . ?
C19 N1 C28 C29 -56.7(8) . . . . ?
C25 N1 C19 C20 -176.0(6) . . . . ?
C25 N1 C22 C23 -54.2(8) . . . . ?
C25 N1 C28 C29 61.3(7) . . . . ?
C22 N1 C19 C20 63.0(7) . . . . ?
C22 N1 C25 C26 -56.6(8) . . . . ?
C22 N1 C28 C29 -177.0(6) . . . . ?
C34 N2 C40 C41 63.4(7) . . . . ?
C34 N2 C37 C38 -170.4(6) . . . . ?
C34 N2 C31 C32 51.1(8) . . . . ?
C39 C38 C37 N2 179.7(6) . . . . ?
C31 N2 C40 C41 -175.0(6) . . . . ?
C31 N2 C37 C38 67.8(8) . . . . ?
C31 N2 C34 C35 58.4(8) . . . . ?
C28 N1 C19 C20 -55.3(8) . . . . ?
C28 N1 C25 C26 62.3(8) . . . . ?
C28 N1 C22 C23 -175.4(6) . . . . ?
C30 C29 C28 N1 -171.2(6) . . . . ?
Br2 C6 C1 O1 6.7(14) . . . . ?
Br2 C6 C1 C2 -173.2(12) . . . . ?
